data_7207229
loop_
_publ_author_name
'Li, Xiao-Zeng'
'Hao, Peng-Peng'
'Wang, Dan'
'Zhang, Wen-Qin'
'Zhu, Li-Na'

_publ_section_title
;
 New metalloligands suitable for the construction of polynuclear complexes
 and coordination polymers with exposed metal sites
;
_journal_issue 2
_journal_name_full CrystEngComm
_journal_page_first 366
_journal_paper_doi 10.1039/c1ce06273e
_journal_volume 14
_journal_year 2012
_chemical_formula_sum 'C26 H26 Fe N4 Ni O11'
_chemical_formula_weight 685.04
_chemical_name_systematic
;
?
;
_space_group_IT_number 14
_symmetry_cell_setting monoclinic
_symmetry_space_group_name_Hall '-P 2yn'
_symmetry_space_group_name_H-M 'P 1 21/n 1'
_atom_sites_solution_hydrogens geom
_atom_sites_solution_primary direct
_atom_sites_solution_secondary difmap
_audit_creation_method SHELXL-97
_cell_angle_alpha 90.00
_cell_angle_beta 91.679(4)
_cell_angle_gamma 90.00
_cell_formula_units_Z 4
_cell_length_a 15.932(3)
_cell_length_b 8.8699(19)
_cell_length_c 19.240(4)
_cell_measurement_reflns_used 9763
_cell_measurement_temperature 113(2)
_cell_measurement_theta_max 27.9
_cell_measurement_theta_min 1.6
_cell_volume 2717.7(10)
_computing_cell_refinement CrystalClear
_computing_data_collection CrystalClear
_computing_data_reduction CrystalClear
_computing_molecular_graphics 'Bruker SHELXTL'
_computing_publication_material 'CrystalStructure 3.8'
_computing_structure_refinement 'SHELXL-97 (Sheldrick, 1997)'
_computing_structure_solution 'SHELXS-97 (Sheldrick, 1990)'
_diffrn_ambient_temperature 113(2)
_diffrn_detector_area_resol_mean 14.63
_diffrn_measured_fraction_theta_full 0.999
_diffrn_measured_fraction_theta_max 0.999
_diffrn_measurement_device_type 'Rigaku Saturn CCD area detector'
_diffrn_measurement_method '\w and \f scans'
_diffrn_radiation_monochromator multilayer
_diffrn_radiation_source 'rotating anode'
_diffrn_radiation_type MoK\a
_diffrn_radiation_wavelength 0.71073
_diffrn_reflns_av_R_equivalents 0.0285
_diffrn_reflns_av_sigmaI/netI 0.0272
_diffrn_reflns_limit_h_max 16
_diffrn_reflns_limit_h_min -18
_diffrn_reflns_limit_k_max 10
_diffrn_reflns_limit_k_min -10
_diffrn_reflns_limit_l_max 22
_diffrn_reflns_limit_l_min -22
_diffrn_reflns_number 19353
_diffrn_reflns_theta_full 25.02
_diffrn_reflns_theta_max 25.02
_diffrn_reflns_theta_min 1.64
_exptl_absorpt_coefficient_mu 1.296
_exptl_absorpt_correction_T_max 0.8600
_exptl_absorpt_correction_T_min 0.7815
_exptl_absorpt_correction_type multi-scan
_exptl_absorpt_process_details CrystalClear
_exptl_crystal_colour Red
_exptl_crystal_density_diffrn 1.675
_exptl_crystal_density_method 'not measured'
_exptl_crystal_description Prism
_exptl_crystal_F_000 1384
_exptl_crystal_size_max 0.20
_exptl_crystal_size_mid 0.18
_exptl_crystal_size_min 0.12
_refine_diff_density_max 1.853
_refine_diff_density_min -0.819
_refine_diff_density_rms 0.113
_refine_ls_extinction_method none
_refine_ls_goodness_of_fit_ref 1.065
_refine_ls_hydrogen_treatment mixed
_refine_ls_matrix_type full
_refine_ls_number_parameters 415
_refine_ls_number_reflns 4788
_refine_ls_number_restraints 28
_refine_ls_restrained_S_all 1.074
_refine_ls_R_factor_all 0.0509
_refine_ls_R_factor_gt 0.0481
_refine_ls_shift/su_max 0.003
_refine_ls_shift/su_mean 0.000
_refine_ls_structure_factor_coef Fsqd
_refine_ls_weighting_details 'calc w=1/[\s^2^(Fo^2^)+(0.0859P)^2^+7.1133P] where P=(Fo^2^+2Fc^2^)/3'
_refine_ls_weighting_scheme calc
_refine_ls_wR_factor_gt 0.1434
_refine_ls_wR_factor_ref 0.1455
_reflns_number_gt 4364
_reflns_number_total 4788
_reflns_threshold_expression >2sigma(I)
_cod_data_source_file c1ce06273e.txt
_cod_data_source_block m091228f
_cod_depositor_comments
;
The following automatic conversions were performed:

'_symmetry_cell_setting' value 'Monoclinic' changed to 'monoclinic'
according to /home/saulius/struct/CIF-dictionaries/cif_core.dic
dictionary named 'cif_core.dic' version 2.4.1 from
2010-06-29.

'_exptl_absorpt_correction_type' value 'MULTI-SCAN'
changed to 'multi-scan' according to
/home/saulius/struct/CIF-dictionaries/cif_core.dic dictionary named
'cif_core.dic' version 2.4.1 from 2010-06-29.

Automatic conversion script
Id: cif_fix_values 1715 2011-07-08 13:25:40Z adriana 
;
_cod_original_sg_symbol_H-M P2(1)/n
_cod_database_code 7207229

loop_
_symmetry_equiv_pos_as_xyz
'x, y, z'
'-x+1/2, y+1/2, -z+1/2'
'-x, -y, -z'
'x-1/2, -y-1/2, z-1/2'

loop_
_atom_site_label
_atom_site_type_symbol
_atom_site_fract_x
_atom_site_fract_y
_atom_site_fract_z
_atom_site_U_iso_or_equiv
_atom_site_adp_type
_atom_site_occupancy
_atom_site_symmetry_multiplicity
_atom_site_calc_flag
_atom_site_refinement_flags
_atom_site_disorder_assembly
_atom_site_disorder_group
Ni1 Ni 0.80695(2) 0.44440(4) 0.111630(16) 0.01518(8) Uani 1 1 d . . .
Fe1 Fe 1.04713(2) 0.51831(5) 0.29587(2) 0.02241(10) Uani 1 1 d . . .
O1 O 0.97102(11) 0.3334(2) 0.25457(9) 0.0219(4) Uani 1 1 d . A .
O2 O 1.01888(11) 0.5843(2) 0.18901(9) 0.0215(4) Uani 1 1 d . A .
O3 O 0.71958(13) 0.8974(3) -0.03871(12) 0.0369(6) Uani 1 1 d . . .
O4 O 0.70241(14) 0.6720(3) -0.09185(11) 0.0376(6) Uani 1 1 d . . .
O5 O 0.58326(12) 0.0887(2) 0.06533(9) 0.0238(5) Uani 1 1 d . . .
O6 O 0.57135(11) 0.1084(2) 0.18176(9) 0.0206(4) Uani 1 1 d . . .
O7 O 1.10757(14) 0.7270(3) 0.30242(11) 0.0408(6) Uani 1 1 d . A .
H7B H 1.1027 0.7886 0.2689 0.049 Uiso 1 1 d R . .
H7C H 1.1369 0.7492 0.3385 0.049 Uiso 1 1 d R . .
O8 O 1.07143(12) 0.4920(2) 0.40350(10) 0.0266(5) Uani 1 1 d D A .
N1 N 0.90935(14) 0.5455(2) 0.10791(11) 0.0176(5) Uani 1 1 d . . .
N2 N 0.75036(13) 0.5875(2) 0.05624(11) 0.0171(5) Uani 1 1 d . . .
N3 N 0.70350(13) 0.3448(2) 0.11657(11) 0.0166(5) Uani 1 1 d . . .
N4 N 0.86302(13) 0.3075(2) 0.17056(11) 0.0173(5) Uani 1 1 d . A .
C1 C 0.92838(16) 0.3736(3) 0.20254(13) 0.0177(6) Uani 1 1 d . . .
C2 C 0.95599(16) 0.5168(3) 0.16507(13) 0.0182(6) Uani 1 1 d . A .
C3 C 0.93425(17) 0.6459(3) 0.05592(13) 0.0192(6) Uani 1 1 d . . .
C4 C 1.01926(18) 0.6838(4) 0.04820(15) 0.0275(7) Uani 1 1 d . . .
H4A H 1.0603 0.6473 0.0808 0.033 Uiso 1 1 calc R . .
C5 C 1.04378(18) 0.7737(4) -0.00632(15) 0.0295(7) Uani 1 1 d . . .
H5A H 1.1015 0.7972 -0.0108 0.035 Uiso 1 1 calc R . .
C6 C 0.98605(18) 0.8297(4) -0.05418(15) 0.0280(7) Uani 1 1 d . . .
H6A H 1.0035 0.8925 -0.0910 0.034 Uiso 1 1 calc R . .
C7 C 0.90261(18) 0.7936(3) -0.04797(14) 0.0270(7) Uani 1 1 d . . .
H7A H 0.8629 0.8314 -0.0813 0.032 Uiso 1 1 calc R . .
C8 C 0.87419(17) 0.7012(3) 0.00698(13) 0.0203(6) Uani 1 1 d . . .
C9 C 0.78392(17) 0.6770(3) 0.01098(13) 0.0212(6) Uani 1 1 d . . .
C10 C 0.72952(18) 0.7573(4) -0.04507(15) 0.0295(7) Uani 1 1 d . . .
C11 C 0.66163(16) 0.5784(3) 0.06527(13) 0.0174(6) Uani 1 1 d . . .
C12 C 0.60396(17) 0.6926(3) 0.05106(14) 0.0218(6) Uani 1 1 d . . .
H12A H 0.6223 0.7858 0.0325 0.026 Uiso 1 1 calc R . .
C13 C 0.51963(17) 0.6706(3) 0.06389(14) 0.0238(7) Uani 1 1 d . . .
H13A H 0.4798 0.7469 0.0523 0.029 Uiso 1 1 calc R . .
C14 C 0.49392(18) 0.5379(3) 0.09337(15) 0.0233(7) Uani 1 1 d . . .
H14A H 0.4360 0.5226 0.1013 0.028 Uiso 1 1 calc R . .
C15 C 0.55107(17) 0.4262(3) 0.11178(14) 0.0216(6) Uani 1 1 d . . .
H15A H 0.5327 0.3372 0.1342 0.026 Uiso 1 1 calc R . .
C16 C 0.63553(17) 0.4448(3) 0.09731(13) 0.0180(6) Uani 1 1 d . . .
C17 C 0.69292(16) 0.2034(3) 0.13210(13) 0.0177(6) Uani 1 1 d . . .
C18 C 0.60718(16) 0.1268(3) 0.12440(14) 0.0193(6) Uani 1 1 d . . .
C19 C 0.76010(17) 0.1047(3) 0.15864(13) 0.0191(6) Uani 1 1 d . A .
C20 C 0.74160(18) -0.0503(3) 0.16483(14) 0.0223(6) Uani 1 1 d . . .
H20A H 0.6879 -0.0858 0.1495 0.027 Uiso 1 1 calc R . .
C21 C 0.79901(18) -0.1514(3) 0.19240(14) 0.0238(7) Uani 1 1 d . . .
H21A H 0.7854 -0.2554 0.1955 0.029 Uiso 1 1 calc R . .
C22 C 0.87738(18) -0.0990(3) 0.21564(14) 0.0234(7) Uani 1 1 d . . .
H22A H 0.9176 -0.1679 0.2345 0.028 Uiso 1 1 calc R . .
C23 C 0.89712(18) 0.0526(3) 0.21151(14) 0.0217(6) Uani 1 1 d . A .
H23A H 0.9502 0.0867 0.2289 0.026 Uiso 1 1 calc R . .
C24 C 0.84001(16) 0.1570(3) 0.18206(13) 0.0181(6) Uani 1 1 d . . .
O9 O 1.1598(6) 0.4383(14) 0.2651(5) 0.059(3) Uani 0.25 1 d PDU A 1
C25 C 1.2047(11) 0.443(4) 0.2025(7) 0.117(6) Uani 0.25 1 d PDU A 1
O9' O 1.1519(2) 0.3771(4) 0.28173(16) 0.0395(9) Uani 0.75 1 d P A 2
C25' C 1.1639(5) 0.2729(10) 0.2281(4) 0.099(2) Uani 0.75 1 d PU A 2
O10 O 0.24065(18) 0.8475(3) 0.10827(15) 0.0578(8) Uani 1 1 d . . .
H10 H 0.2280 0.9175 0.0805 0.087 Uiso 1 1 calc R . .
C26 C 0.2657(3) 0.7154(6) 0.0694(3) 0.0820(16) Uani 1 1 d U . .
H26A H 0.3269 0.7147 0.0655 0.123 Uiso 1 1 calc R . .
H26B H 0.2393 0.7182 0.0228 0.123 Uiso 1 1 calc R . .
H26C H 0.2480 0.6241 0.0936 0.123 Uiso 1 1 calc R . .
O11 O 0.8976(3) 0.1003(5) 0.8140(2) 0.1122(16) Uani 1 1 d . . .
H8B H 1.1211(4) 0.521(3) 0.4142(15) 0.135 Uiso 1 1 d D . .
H8A H 1.0326(6) 0.524(3) 0.4292(10) 0.135 Uiso 1 1 d D . .

loop_
_atom_site_aniso_label
_atom_site_aniso_U_11
_atom_site_aniso_U_22
_atom_site_aniso_U_33
_atom_site_aniso_U_23
_atom_site_aniso_U_13
_atom_site_aniso_U_12
Ni1 0.01307(16) 0.01545(16) 0.01677(16) 0.00151(12) -0.00373(13) 0.00087(12)
Fe1 0.01602(19) 0.0288(2) 0.02203(19) -0.00469(16) -0.00639(15) 0.00161(16)
O1 0.0215(9) 0.0215(9) 0.0221(9) 0.0001(8) -0.0079(8) 0.0050(8)
O2 0.0144(9) 0.0291(10) 0.0207(9) -0.0018(8) -0.0031(7) -0.0045(8)
O3 0.0255(11) 0.0338(11) 0.0512(13) 0.0214(10) -0.0011(10) 0.0043(9)
O4 0.0298(11) 0.0570(15) 0.0255(10) 0.0069(10) -0.0060(9) 0.0045(11)
O5 0.0249(10) 0.0266(10) 0.0195(9) -0.0014(8) -0.0047(8) -0.0012(8)
O6 0.0196(9) 0.0220(9) 0.0199(9) 0.0009(7) -0.0021(7) -0.0024(8)
O7 0.0416(12) 0.0556(14) 0.0242(10) 0.0057(10) -0.0138(9) -0.0237(11)
O8 0.0232(10) 0.0281(10) 0.0279(10) 0.0016(8) -0.0096(8) -0.0013(9)
N1 0.0162(10) 0.0176(11) 0.0188(10) 0.0016(9) -0.0028(9) 0.0011(9)
N2 0.0152(10) 0.0171(10) 0.0190(10) -0.0007(9) -0.0029(9) -0.0008(9)
N3 0.0158(10) 0.0170(10) 0.0169(10) 0.0009(8) -0.0029(8) 0.0025(9)
N4 0.0163(10) 0.0181(11) 0.0175(10) 0.0018(8) -0.0015(8) 0.0016(9)
C1 0.0161(12) 0.0186(12) 0.0182(12) -0.0018(10) 0.0004(10) 0.0061(10)
C2 0.0155(12) 0.0197(13) 0.0195(12) -0.0032(10) 0.0013(10) 0.0038(10)
C3 0.0205(12) 0.0179(13) 0.0191(12) -0.0022(10) 0.0000(10) -0.0007(11)
C4 0.0204(13) 0.0335(16) 0.0286(14) 0.0049(12) -0.0009(12) -0.0007(12)
C5 0.0181(13) 0.0406(17) 0.0299(14) 0.0019(13) 0.0033(12) -0.0045(13)
C6 0.0287(15) 0.0317(15) 0.0239(13) 0.0047(12) 0.0066(12) -0.0028(13)
C7 0.0272(14) 0.0308(15) 0.0229(13) 0.0067(12) -0.0010(12) 0.0008(12)
C8 0.0197(13) 0.0210(13) 0.0201(12) -0.0007(10) 0.0008(10) -0.0015(11)
C9 0.0213(13) 0.0215(13) 0.0204(12) 0.0014(11) -0.0031(11) 0.0009(11)
C10 0.0178(13) 0.0405(17) 0.0302(15) 0.0110(13) -0.0013(12) 0.0002(13)
C11 0.0171(12) 0.0186(12) 0.0160(12) -0.0021(10) -0.0045(10) -0.0002(10)
C12 0.0217(13) 0.0189(13) 0.0246(13) 0.0025(11) -0.0044(11) 0.0009(11)
C13 0.0193(13) 0.0231(14) 0.0285(14) -0.0008(11) -0.0070(11) 0.0042(11)
C14 0.0170(13) 0.0260(14) 0.0269(14) -0.0024(11) -0.0023(11) 0.0019(11)
C15 0.0188(13) 0.0207(13) 0.0253(13) 0.0005(11) -0.0006(11) -0.0003(11)
C16 0.0180(12) 0.0179(13) 0.0179(12) -0.0017(10) -0.0044(10) 0.0021(10)
C17 0.0193(12) 0.0188(13) 0.0151(11) 0.0005(10) -0.0005(10) 0.0002(10)
C18 0.0188(12) 0.0137(12) 0.0253(13) 0.0030(10) -0.0034(11) 0.0022(10)
C19 0.0203(13) 0.0192(13) 0.0175(12) 0.0012(10) -0.0007(10) 0.0031(11)
C20 0.0241(14) 0.0203(13) 0.0224(13) -0.0015(11) -0.0015(11) 0.0005(11)
C21 0.0318(15) 0.0146(13) 0.0248(13) 0.0012(11) 0.0011(12) 0.0012(11)
C22 0.0268(14) 0.0225(14) 0.0209(13) 0.0026(11) -0.0012(11) 0.0085(12)
C23 0.0214(13) 0.0227(14) 0.0208(13) 0.0021(11) -0.0028(11) 0.0031(11)
C24 0.0201(12) 0.0188(13) 0.0154(11) 0.0002(10) 0.0011(10) 0.0023(10)
O9 0.046(5) 0.057(6) 0.073(6) -0.011(5) -0.019(5) 0.009(4)
C25 0.107(9) 0.129(9) 0.113(9) -0.014(7) 0.000(7) 0.009(7)
O9' 0.0273(15) 0.057(2) 0.0340(16) -0.0091(15) -0.0058(13) 0.0191(15)
C25' 0.074(4) 0.141(5) 0.082(4) -0.051(4) -0.010(3) 0.041(4)
O10 0.0535(16) 0.0586(17) 0.0614(16) 0.0067(14) 0.0000(14) -0.0032(14)
C26 0.065(3) 0.076(3) 0.105(3) -0.039(3) -0.016(3) 0.021(2)
O11 0.121(3) 0.107(3) 0.109(3) 0.044(3) 0.013(3) 0.021(3)

loop_
_atom_type_symbol
_atom_type_description
_atom_type_scat_dispersion_real
_atom_type_scat_dispersion_imag
_atom_type_scat_source
C C 0.0033 0.0016 'International Tables Vol C Tables 4.2.6.8 and 6.1.1.4'
H H 0.0000 0.0000 'International Tables Vol C Tables 4.2.6.8 and 6.1.1.4'
N N 0.0061 0.0033 'International Tables Vol C Tables 4.2.6.8 and 6.1.1.4'
O O 0.0106 0.0060 'International Tables Vol C Tables 4.2.6.8 and 6.1.1.4'
Ni Ni 0.3393 1.1124 'International Tables Vol C Tables 4.2.6.8 and 6.1.1.4'
Fe Fe 0.3463 0.8444 'International Tables Vol C Tables 4.2.6.8 and 6.1.1.4'

loop_
_geom_angle_atom_site_label_1
_geom_angle_atom_site_label_2
_geom_angle_atom_site_label_3
_geom_angle
_geom_angle_site_symmetry_1
_geom_angle_site_symmetry_3
N1 Ni1 N4 86.13(9) . .
N1 Ni1 N2 93.41(9) . .
N4 Ni1 N2 177.31(9) . .
N1 Ni1 N3 179.07(10) . .
N4 Ni1 N3 93.92(9) . .
N2 Ni1 N3 86.49(9) . .
O9 Fe1 O7 85.3(3) . .
O9 Fe1 O6 174.7(3) . 2_655
O7 Fe1 O6 93.76(9) . 2_655
O9 Fe1 O8 96.3(3) . .
O7 Fe1 O8 88.16(8) . .
O6 Fe1 O8 88.93(7) 2_655 .
O9 Fe1 O9' 17.8(3) . .
O7 Fe1 O9' 99.70(12) . .
O6 Fe1 O9' 165.60(12) 2_655 .
O8 Fe1 O9' 86.43(10) . .
O9 Fe1 O2 88.8(3) . .
O7 Fe1 O2 84.31(8) . .
O6 Fe1 O2 85.93(7) 2_655 .
O8 Fe1 O2 170.58(8) . .
O9' Fe1 O2 100.40(10) . .
O9 Fe1 O1 96.8(3) . .
O7 Fe1 O1 160.22(8) . .
O6 Fe1 O1 82.39(7) 2_655 .
O8 Fe1 O1 111.07(7) . .
O9' Fe1 O1 86.57(11) . .
O2 Fe1 O1 76.09(7) . .
C1 O1 Fe1 111.24(17) . .
C2 O2 Fe1 111.31(17) . .
C18 O6 Fe1 130.98(17) . 2_645
Fe1 O7 H7B 119.6 . .
Fe1 O7 H7C 119.8 . .
H7B O7 H7C 120.6 . .
Fe1 O8 H8B 110(2) . .
Fe1 O8 H8A 114.6(15) . .
H8B O8 H8A 116.3(17) . .
C2 N1 C3 123.1(2) . .
C2 N1 Ni1 110.12(18) . .
C3 N1 Ni1 126.70(17) . .
C9 N2 C11 122.7(2) . .
C9 N2 Ni1 126.36(19) . .
C11 N2 Ni1 110.71(16) . .
C17 N3 C16 123.5(2) . .
C17 N3 Ni1 125.84(18) . .
C16 N3 Ni1 110.63(16) . .
C1 N4 C24 123.4(2) . .
C1 N4 Ni1 110.33(17) . .
C24 N4 Ni1 126.21(17) . .
O1 C1 N4 130.3(2) . .
O1 C1 C2 117.3(2) . .
N4 C1 C2 112.3(2) . .
O2 C2 N1 129.6(3) . .
O2 C2 C1 117.6(2) . .
N1 C2 C1 112.7(2) . .
N1 C3 C4 121.3(2) . .
N1 C3 C8 119.7(2) . .
C4 C3 C8 118.8(2) . .
C5 C4 C3 120.8(3) . .
C5 C4 H4A 119.6 . .
C3 C4 H4A 119.6 . .
C6 C5 C4 121.2(3) . .
C6 C5 H5A 119.4 . .
C4 C5 H5A 119.4 . .
C5 C6 C7 119.1(3) . .
C5 C6 H6A 120.4 . .
C7 C6 H6A 120.4 . .
C6 C7 C8 121.9(3) . .
C6 C7 H7A 119.1 . .
C8 C7 H7A 119.1 . .
C3 C8 C7 118.2(2) . .
C3 C8 C9 124.4(2) . .
C7 C8 C9 117.4(2) . .
N2 C9 C8 123.3(2) . .
N2 C9 C10 121.1(2) . .
C8 C9 C10 115.5(2) . .
O4 C10 O3 129.0(3) . .
O4 C10 C9 113.7(3) . .
O3 C10 C9 117.3(3) . .
C12 C11 C16 119.9(2) . .
C12 C11 N2 125.8(2) . .
C16 C11 N2 114.0(2) . .
C13 C12 C11 120.1(3) . .
C13 C12 H12A 120.0 . .
C11 C12 H12A 120.0 . .
C14 C13 C12 119.8(3) . .
C14 C13 H13A 120.1 . .
C12 C13 H13A 120.1 . .
C13 C14 C15 121.1(3) . .
C13 C14 H14A 119.4 . .
C15 C14 H14A 119.4 . .
C14 C15 C16 119.7(3) . .
C14 C15 H15A 120.1 . .
C16 C15 H15A 120.1 . .
C15 C16 C11 119.2(2) . .
C15 C16 N3 126.8(2) . .
C11 C16 N3 113.7(2) . .
N3 C17 C19 124.0(2) . .
N3 C17 C18 121.8(2) . .
C19 C17 C18 114.2(2) . .
O5 C18 O6 129.1(2) . .
O5 C18 C17 117.5(2) . .
O6 C18 C17 113.4(2) . .
C20 C19 C24 118.7(2) . .
C20 C19 C17 117.4(2) . .
C24 C19 C17 123.8(2) . .
C21 C20 C19 122.0(3) . .
C21 C20 H20A 119.0 . .
C19 C20 H20A 119.0 . .
C20 C21 C22 119.0(3) . .
C20 C21 H21A 120.5 . .
C22 C21 H21A 120.5 . .
C23 C22 C21 120.6(3) . .
C23 C22 H22A 119.7 . .
C21 C22 H22A 119.7 . .
C22 C23 C24 121.2(3) . .
C22 C23 H23A 119.4 . .
C24 C23 H23A 119.4 . .
N4 C24 C23 121.4(2) . .
N4 C24 C19 119.9(2) . .
C23 C24 C19 118.5(2) . .
C25 O9 Fe1 135.0(12) . .
C25' O9' Fe1 127.7(4) . .
C26 O10 H10 109.5 . .
O10 C26 H26A 109.5 . .
O10 C26 H26B 109.5 . .
H26A C26 H26B 109.5 . .
O10 C26 H26C 109.5 . .
H26A C26 H26C 109.5 . .
H26B C26 H26C 109.5 . .

loop_
_geom_bond_atom_site_label_1
_geom_bond_atom_site_label_2
_geom_bond_distance
_geom_bond_site_symmetry_2
Ni1 N1 1.865(2) .
Ni1 N4 1.871(2) .
Ni1 N2 1.872(2) .
Ni1 N3 1.875(2) .
Fe1 O9 2.035(10) .
Fe1 O7 2.089(2) .
Fe1 O6 2.1060(19) 2_655
Fe1 O8 2.108(2) .
Fe1 O9' 2.111(3) .
Fe1 O2 2.1721(19) .
Fe1 O1 2.1763(19) .
O1 C1 1.245(3) .
O2 C2 1.244(3) .
O3 C10 1.260(4) .
O4 C10 1.243(4) .
O5 C18 1.235(3) .
O6 C18 1.268(3) .
O6 Fe1 2.1060(19) 2_645
O7 H7B 0.8471 .
O7 H7C 0.8476 .
O8 H8B 0.852(9) .
O8 H8A 0.854(9) .
N1 C2 1.333(3) .
N1 C3 1.405(3) .
N2 C9 1.304(3) .
N2 C11 1.432(3) .
N3 C17 1.301(3) .
N3 C16 1.440(3) .
N4 C1 1.330(3) .
N4 C24 1.403(3) .
C1 C2 1.531(4) .
C3 C4 1.408(4) .
C3 C8 1.411(4) .
C4 C5 1.383(4) .
C4 H4A 0.9500 .
C5 C6 1.375(4) .
C5 H5A 0.9500 .
C6 C7 1.376(4) .
C6 H6A 0.9500 .
C7 C8 1.422(4) .
C7 H7A 0.9500 .
C8 C9 1.458(4) .
C9 C10 1.538(4) .
C11 C12 1.389(4) .
C11 C16 1.404(4) .
C12 C13 1.387(4) .
C12 H12A 0.9500 .
C13 C14 1.374(4) .
C13 H13A 0.9500 .
C14 C15 1.385(4) .
C14 H14A 0.9500 .
C15 C16 1.392(4) .
C15 H15A 0.9500 .
C17 C19 1.463(4) .
C17 C18 1.529(4) .
C19 C20 1.412(4) .
C19 C24 1.416(4) .
C20 C21 1.376(4) .
C20 H20A 0.9500 .
C21 C22 1.394(4) .
C21 H21A 0.9500 .
C22 C23 1.383(4) .
C22 H22A 0.9500 .
C23 C24 1.406(4) .
C23 H23A 0.9500 .
O9 C25 1.419(9) .
O9' C25' 1.403(8) .
O10 C26 1.453(6) .
O10 H10 0.8400 .
C26 H26A 0.9800 .
C26 H26B 0.9800 .
C26 H26C 0.9800 .

loop_
_geom_torsion_atom_site_label_1
_geom_torsion_atom_site_label_2
_geom_torsion_atom_site_label_3
_geom_torsion_atom_site_label_4
_geom_torsion
_geom_torsion_site_symmetry_1
O9 Fe1 O1 C1 -108.2(3) .
O7 Fe1 O1 C1 -13.3(3) .
O6 Fe1 O1 C1 66.55(17) 2_655
O8 Fe1 O1 C1 152.44(16) .
O9' Fe1 O1 C1 -122.72(19) .
O2 Fe1 O1 C1 -21.12(16) .
O9 Fe1 O2 C2 118.2(4) .
O7 Fe1 O2 C2 -156.41(19) .
O6 Fe1 O2 C2 -62.21(18) 2_655
O8 Fe1 O2 C2 -119.3(5) .
O9' Fe1 O2 C2 104.7(2) .
O1 Fe1 O2 C2 20.95(17) .
N4 Ni1 N1 C2 -25.60(18) .
N2 Ni1 N1 C2 151.75(18) .
N3 Ni1 N1 C2 68(6) .
N4 Ni1 N1 C3 158.3(2) .
N2 Ni1 N1 C3 -24.3(2) .
N3 Ni1 N1 C3 -109(6) .
N1 Ni1 N2 C9 24.8(2) .
N4 Ni1 N2 C9 105(2) .
N3 Ni1 N2 C9 -156.1(2) .
N1 Ni1 N2 C11 -160.25(17) .
N4 Ni1 N2 C11 -80(2) .
N3 Ni1 N2 C11 18.82(17) .
N1 Ni1 N3 C17 -116(6) .
N4 Ni1 N3 C17 -23.4(2) .
N2 Ni1 N3 C17 159.2(2) .
N1 Ni1 N3 C16 66(6) .
N4 Ni1 N3 C16 159.42(16) .
N2 Ni1 N3 C16 -17.92(16) .
N1 Ni1 N4 C1 25.46(18) .
N2 Ni1 N4 C1 -55(2) .
N3 Ni1 N4 C1 -153.60(18) .
N1 Ni1 N4 C24 -156.1(2) .
N2 Ni1 N4 C24 124(2) .
N3 Ni1 N4 C24 24.8(2) .
Fe1 O1 C1 N4 -165.1(2) .
Fe1 O1 C1 C2 18.8(3) .
C24 N4 C1 O1 -14.3(4) .
Ni1 N4 C1 O1 164.2(2) .
C24 N4 C1 C2 161.9(2) .
Ni1 N4 C1 C2 -19.6(3) .
Fe1 O2 C2 N1 165.6(2) .
Fe1 O2 C2 C1 -18.4(3) .
C3 N1 C2 O2 12.6(4) .
Ni1 N1 C2 O2 -163.6(2) .
C3 N1 C2 C1 -163.5(2) .
Ni1 N1 C2 C1 20.2(3) .
O1 C1 C2 O2 -0.3(4) .
N4 C1 C2 O2 -177.1(2) .
O1 C1 C2 N1 176.4(2) .
N4 C1 C2 N1 -0.4(3) .
C2 N1 C3 C4 21.7(4) .
Ni1 N1 C3 C4 -162.7(2) .
C2 N1 C3 C8 -163.2(2) .
Ni1 N1 C3 C8 12.3(4) .
N1 C3 C4 C5 175.1(3) .
C8 C3 C4 C5 0.0(4) .
C3 C4 C5 C6 0.6(5) .
C4 C5 C6 C7 -0.9(5) .
C5 C6 C7 C8 0.7(5) .
N1 C3 C8 C7 -175.4(2) .
C4 C3 C8 C7 -0.2(4) .
N1 C3 C8 C9 8.2(4) .
C4 C3 C8 C9 -176.6(3) .
C6 C7 C8 C3 -0.1(4) .
C6 C7 C8 C9 176.6(3) .
C11 N2 C9 C8 172.2(2) .
Ni1 N2 C9 C8 -13.4(4) .
C11 N2 C9 C10 -11.5(4) .
Ni1 N2 C9 C10 162.9(2) .
C3 C8 C9 N2 -7.9(4) .
C7 C8 C9 N2 175.7(3) .
C3 C8 C9 C10 175.7(3) .
C7 C8 C9 C10 -0.7(4) .
N2 C9 C10 O4 -72.5(3) .
C8 C9 C10 O4 104.0(3) .
N2 C9 C10 O3 108.7(3) .
C8 C9 C10 O3 -74.8(3) .
C9 N2 C11 C12 -26.7(4) .
Ni1 N2 C11 C12 158.2(2) .
C9 N2 C11 C16 159.4(2) .
Ni1 N2 C11 C16 -15.8(3) .
C16 C11 C12 C13 -4.6(4) .
N2 C11 C12 C13 -178.3(2) .
C11 C12 C13 C14 2.7(4) .
C12 C13 C14 C15 1.2(4) .
C13 C14 C15 C16 -3.1(4) .
C14 C15 C16 C11 1.1(4) .
C14 C15 C16 N3 175.9(2) .
C12 C11 C16 C15 2.7(4) .
N2 C11 C16 C15 177.1(2) .
C12 C11 C16 N3 -172.7(2) .
N2 C11 C16 N3 1.6(3) .
C17 N3 C16 C15 21.0(4) .
Ni1 N3 C16 C15 -161.7(2) .
C17 N3 C16 C11 -164.0(2) .
Ni1 N3 C16 C11 13.3(3) .
C16 N3 C17 C19 -173.4(2) .
Ni1 N3 C17 C19 9.8(4) .
C16 N3 C17 C18 6.0(4) .
Ni1 N3 C17 C18 -170.82(18) .
Fe1 O6 C18 O5 -4.2(4) 2_645
Fe1 O6 C18 C17 177.63(16) 2_645
N3 C17 C18 O5 78.3(3) .
C19 C17 C18 O5 -102.2(3) .
N3 C17 C18 O6 -103.3(3) .
C19 C17 C18 O6 76.2(3) .
N3 C17 C19 C20 -172.2(2) .
C18 C17 C19 C20 8.3(3) .
N3 C17 C19 C24 11.7(4) .
C18 C17 C19 C24 -167.7(2) .
C24 C19 C20 C21 -0.5(4) .
C17 C19 C20 C21 -176.8(2) .
C19 C20 C21 C22 0.8(4) .
C20 C21 C22 C23 0.4(4) .
C21 C22 C23 C24 -1.9(4) .
C1 N4 C24 C23 -19.4(4) .
Ni1 N4 C24 C23 162.3(2) .
C1 N4 C24 C19 165.8(2) .
Ni1 N4 C24 C19 -12.5(3) .
C22 C23 C24 N4 -172.7(2) .
C22 C23 C24 C19 2.2(4) .
C20 C19 C24 N4 174.0(2) .
C17 C19 C24 N4 -10.0(4) .
C20 C19 C24 C23 -1.0(4) .
C17 C19 C24 C23 175.1(2) .
O7 Fe1 O9 C25 -77(2) .
O6 Fe1 O9 C25 3(5) 2_655
O8 Fe1 O9 C25 -165(2) .
O9' Fe1 O9 C25 139(3) .
O2 Fe1 O9 C25 7(2) .
O1 Fe1 O9 C25 83(2) .
O9 Fe1 O9' C25' -89.4(11) .
O7 Fe1 O9' C25' -125.5(6) .
O6 Fe1 O9' C25' 75.6(7) 2_655
O8 Fe1 O9' C25' 147.0(6) .
O2 Fe1 O9' C25' -39.5(6) .
O1 Fe1 O9' C25' 35.6(6) .
